data_4103176
loop_
_publ_author_name
'Stefan Pfirrmann'
'Christian Limberg'
'Christian Herwig'
'Christina Knispel'
'Beatrice Braun'
'Eckhard Bill'
'Reinhard St\"osser'

_publ_section_title
;
 A Reduced \b-Diketiminato-Ligated Ni3H4 Unit Catalyzing H/D Exchange
;
_journal_name_full 'Journal of the American Chemical Society'
_journal_page_first 13684
_journal_page_last 13691
_journal_paper_doi 10.1021/ja106266v
_journal_volume 132
_journal_year 2010
_chemical_formula_moiety 'C60 H82 K2 N4 Ni2 O2, C6 H14'
_chemical_formula_sum 'C66 H96 K2 N4 Ni2 O2'
_chemical_formula_weight 1173.09
_chemical_name_systematic
; 
 ? 
;
_space_group_IT_number 14
_symmetry_cell_setting monoclinic
_symmetry_space_group_name_Hall '-P 2ybc'
_symmetry_space_group_name_H-M 'P 1 21/c 1'
_atom_sites_solution_hydrogens geom
_atom_sites_solution_primary direct
_atom_sites_solution_secondary difmap
_audit_creation_method SHELXL-97
_cell_angle_alpha 90.00
_cell_angle_beta 123.442(4)
_cell_angle_gamma 90.00
_cell_formula_units_Z 4
_cell_length_a 14.1224(14)
_cell_length_b 21.321(2)
_cell_length_c 25.094(2)
_cell_measurement_reflns_used 9999
_cell_measurement_temperature 100(2)
_cell_measurement_theta_max 25.00
_cell_measurement_theta_min 1.73
_cell_volume 6305.0(10)
_computing_cell_refinement 'Bruker SAINT+ (1999)'
_computing_data_collection 'Bruker SMART (2001)'
_computing_data_reduction 'Bruker SAINT+'
_computing_molecular_graphics 'PLATON (Spek, 2003)'
_computing_publication_material 'SHELXL-97 (Sheldrick, 2008)'
_computing_structure_refinement 'SHELXL-97 (Sheldrick, 2008)'
_computing_structure_solution 'SHELXS-97 (Sheldrick, 2008)'
_diffrn_ambient_temperature 100(2)
_diffrn_measured_fraction_theta_full 1.000
_diffrn_measured_fraction_theta_max 1.000
_diffrn_measurement_device_type 'APEX Area Detector'
_diffrn_measurement_method 'omega scans'
_diffrn_radiation_monochromator 'multilayer optics'
_diffrn_radiation_source 'INCOATEC microsource'
_diffrn_radiation_type MoK\a
_diffrn_radiation_wavelength 0.71073
_diffrn_reflns_av_R_equivalents 0.1775
_diffrn_reflns_av_sigmaI/netI 0.1002
_diffrn_reflns_limit_h_max 16
_diffrn_reflns_limit_h_min -16
_diffrn_reflns_limit_k_max 25
_diffrn_reflns_limit_k_min -25
_diffrn_reflns_limit_l_max 29
_diffrn_reflns_limit_l_min -29
_diffrn_reflns_number 101876
_diffrn_reflns_theta_full 25.00
_diffrn_reflns_theta_max 25.00
_diffrn_reflns_theta_min 1.73
_diffrn_standards_decay_% 'no decay'
_exptl_absorpt_coefficient_mu 0.774
_exptl_absorpt_correction_T_max 0.9847
_exptl_absorpt_correction_T_min 0.9407
_exptl_absorpt_correction_type multi-scan
_exptl_absorpt_process_details 'SADABS (1996)'
_exptl_crystal_colour orange
_exptl_crystal_density_diffrn 1.236
_exptl_crystal_density_method 'not measured'
_exptl_crystal_description fragment
_exptl_crystal_F_000 2520
_exptl_crystal_size_max 0.08
_exptl_crystal_size_mid 0.04
_exptl_crystal_size_min 0.02
_refine_diff_density_max .392
_refine_diff_density_min -.409
_refine_diff_density_rms .084
_refine_ls_extinction_method none
_refine_ls_goodness_of_fit_ref 1.056
_refine_ls_hydrogen_treatment constr
_refine_ls_matrix_type full
_refine_ls_number_parameters 707
_refine_ls_number_reflns 11102
_refine_ls_number_restraints 0
_refine_ls_restrained_S_all 1.056
_refine_ls_R_factor_all 0.1012
_refine_ls_R_factor_gt 0.0597
_refine_ls_shift/su_max 0.003
_refine_ls_shift/su_mean 0.000
_refine_ls_structure_factor_coef Fsqd
_refine_ls_weighting_details 'calc w=1/[\s^2^(Fo^2^)+(0.0120P)^2^+6.9808P] where P=(Fo^2^+2Fc^2^)/3'
_refine_ls_weighting_scheme calc
_refine_ls_wR_factor_gt 0.1020
_refine_ls_wR_factor_ref 0.1167
_reflns_number_gt 7636
_reflns_number_total 11102
_reflns_threshold_expression >2sigma(I)
_cod_data_source_file ja106266v_si_005.cif
_cod_data_source_block sp488d
_cod_database_code 4103176

loop_
_symmetry_equiv_pos_as_xyz
'x, y, z'
'-x, y+1/2, -z+1/2'
'-x, -y, -z'
'x, -y-1/2, z-1/2'

loop_
_atom_site_label
_atom_site_type_symbol
_atom_site_fract_x
_atom_site_fract_y
_atom_site_fract_z
_atom_site_U_iso_or_equiv
_atom_site_adp_type
_atom_site_occupancy
_atom_site_symmetry_multiplicity
_atom_site_calc_flag
_atom_site_refinement_flags
Ni1 Ni -0.00150(5) 0.12744(3) 0.37882(2) 0.01556(13) Uani 1 1 d .
Ni2 Ni 0.28341(4) 0.32346(2) 0.42728(2) 0.01541(13) Uani 1 1 d .
K1 K 0.21014(8) 0.17586(5) 0.34844(5) 0.0226(2) Uani 1 1 d .
K2 K 0.08607(8) 0.26982(5) 0.47006(5) 0.0241(2) Uani 1 1 d .
O1 O 0.0586(3) 0.27908(16) 0.34003(16) 0.0389(9) Uani 1 1 d .
O2 O 0.2262(3) 0.16443(15) 0.47235(15) 0.0290(8) Uani 1 1 d .
N1 N -0.0758(3) 0.08536(15) 0.29795(15) 0.0138(8) Uani 1 1 d .
N2 N -0.1335(3) 0.12600(16) 0.38282(16) 0.0163(8) Uani 1 1 d .
N3 N 0.4196(3) 0.31975(15) 0.42753(15) 0.0138(8) Uani 1 1 d .
N4 N 0.3429(3) 0.38049(15) 0.49809(15) 0.0132(7) Uani 1 1 d .
C1 C -0.0181(4) 0.09027(19) 0.26542(19) 0.0165(9) Uani 1 1 d .
C2 C -0.0456(3) 0.14148(19) 0.22317(19) 0.0173(10) Uani 1 1 d .
C3 C 0.0188(4) 0.1488(2) 0.1969(2) 0.0217(10) Uani 1 1 d .
H3 H 0.0018 0.1824 0.1681 0.026 Uiso 1 1 calc R
C4 C 0.1065(4) 0.1087(2) 0.2115(2) 0.0229(11) Uani 1 1 d .
H4 H 0.1490 0.1150 0.1930 0.028 Uiso 1 1 calc R
C5 C 0.1327(4) 0.0593(2) 0.2530(2) 0.0199(10) Uani 1 1 d .
H5 H 0.1936 0.0321 0.2630 0.024 Uiso 1 1 calc R
C6 C 0.0708(4) 0.04890(19) 0.28067(19) 0.0181(10) Uani 1 1 d .
C7 C 0.1048(4) -0.0043(2) 0.3280(2) 0.0226(10) Uani 1 1 d .
H7 H 0.0498 -0.0052 0.3414 0.027 Uiso 1 1 calc R
C8 C 0.1010(4) -0.0685(2) 0.2993(2) 0.0312(12) Uani 1 1 d .
H8A H 0.0249 -0.0758 0.2613 0.047 Uiso 1 1 calc R
H8B H 0.1193 -0.1014 0.3309 0.047 Uiso 1 1 calc R
H8C H 0.1566 -0.0694 0.2875 0.047 Uiso 1 1 calc R
C9 C 0.2228(4) 0.0069(2) 0.3874(2) 0.0284(11) Uani 1 1 d .
H9A H 0.2781 0.0087 0.3754 0.043 Uiso 1 1 calc R
H9B H 0.2427 -0.0275 0.4178 0.043 Uiso 1 1 calc R
H9C H 0.2237 0.0466 0.4073 0.043 Uiso 1 1 calc R
C10 C -0.1391(4) 0.1871(2) 0.2085(2) 0.0233(11) Uani 1 1 d .
H10 H -0.1376 0.1926 0.2485 0.028 Uiso 1 1 calc R
C11 C -0.1250(4) 0.2521(2) 0.1879(2) 0.0341(13) Uani 1 1 d .
H11A H -0.0473 0.2670 0.2178 0.051 Uiso 1 1 calc R
H11B H -0.1787 0.2814 0.1877 0.051 Uiso 1 1 calc R
H11C H -0.1400 0.2495 0.1449 0.051 Uiso 1 1 calc R
C12 C -0.2569(4) 0.1637(2) 0.1570(2) 0.0401(14) Uani 1 1 d .
H12A H -0.2579 0.1520 0.1189 0.060 Uiso 1 1 calc R
H12B H -0.3126 0.1971 0.1460 0.060 Uiso 1 1 calc R
H12C H -0.2761 0.1271 0.1729 0.060 Uiso 1 1 calc R
C13 C -0.1707(3) 0.05164(19) 0.27293(19) 0.0154(9) Uani 1 1 d .
C14 C -0.2389(4) 0.05360(19) 0.2972(2) 0.0188(10) Uani 1 1 d .
H14 H -0.3022 0.0261 0.2778 0.023 Uiso 1 1 calc R
C15 C -0.2251(4) 0.09136(19) 0.3468(2) 0.0184(10) Uani 1 1 d .
C16 C -0.1269(3) 0.16951(19) 0.42870(19) 0.0155(9) Uani 1 1 d .
C17 C -0.0608(4) 0.1549(2) 0.4940(2) 0.0204(10) Uani 1 1 d .
C18 C -0.0428(4) 0.2006(2) 0.5380(2) 0.0217(10) Uani 1 1 d .
H18 H 0.0030 0.1911 0.5822 0.026 Uiso 1 1 calc R
C19 C -0.0904(4) 0.2602(2) 0.5187(2) 0.0213(10) Uani 1 1 d .
H19 H -0.0760 0.2913 0.5494 0.026 Uiso 1 1 calc R
C20 C -0.1591(4) 0.2733(2) 0.4539(2) 0.0203(10) Uani 1 1 d .
H20 H -0.1932 0.3135 0.4405 0.024 Uiso 1 1 calc R
C21 C -0.1794(3) 0.2288(2) 0.4077(2) 0.0183(10) Uani 1 1 d .
C22 C -0.2539(4) 0.24619(19) 0.3378(2) 0.0189(10) Uani 1 1 d .
H22 H -0.2681 0.2071 0.3123 0.023 Uiso 1 1 calc R
C23 C -0.3700(3) 0.2716(2) 0.3203(2) 0.0225(10) Uani 1 1 d .
H23A H -0.3593 0.3118 0.3419 0.034 Uiso 1 1 calc R
H23B H -0.4051 0.2415 0.3340 0.034 Uiso 1 1 calc R
H23C H -0.4195 0.2776 0.2740 0.034 Uiso 1 1 calc R
C24 C -0.1972(4) 0.2933(2) 0.3186(2) 0.0295(12) Uani 1 1 d .
H24A H -0.1794 0.3316 0.3440 0.044 Uiso 1 1 calc R
H24B H -0.2486 0.3035 0.2732 0.044 Uiso 1 1 calc R
H24C H -0.1270 0.2752 0.3261 0.044 Uiso 1 1 calc R
C25 C -0.0103(4) 0.0897(2) 0.5177(2) 0.0238(11) Uani 1 1 d .
H25 H -0.0255 0.0647 0.4800 0.029 Uiso 1 1 calc R
C26 C 0.1179(4) 0.0911(2) 0.5661(2) 0.0340(13) Uani 1 1 d .
H26A H 0.1547 0.1099 0.5464 0.051 Uiso 1 1 calc R
H26B H 0.1459 0.0483 0.5798 0.051 Uiso 1 1 calc R
H26C H 0.1352 0.1162 0.6032 0.051 Uiso 1 1 calc R
C27 C -0.0706(5) 0.0571(2) 0.5456(2) 0.0382(14) Uani 1 1 d .
H27A H -0.0610 0.0821 0.5810 0.057 Uiso 1 1 calc R
H27B H -0.0376 0.0154 0.5612 0.057 Uiso 1 1 calc R
H27C H -0.1516 0.0530 0.5124 0.057 Uiso 1 1 calc R
C28 C -0.3200(4) 0.0915(2) 0.3580(2) 0.0253(11) Uani 1 1 d .
H28A H -0.2885 0.0841 0.4033 0.038 Uiso 1 1 calc R
H28B H -0.3745 0.0583 0.3324 0.038 Uiso 1 1 calc R
H28C H -0.3585 0.1322 0.3454 0.038 Uiso 1 1 calc R
C29 C -0.2056(4) 0.00841(19) 0.21668(19) 0.0192(10) Uani 1 1 d .
H29A H -0.2014 0.0313 0.1842 0.029 Uiso 1 1 calc R
H29B H -0.2835 -0.0062 0.1983 0.029 Uiso 1 1 calc R
H29C H -0.1543 -0.0277 0.2314 0.029 Uiso 1 1 calc R
C30 C 0.1313(4) 0.1493(2) 0.4328(2) 0.0195(10) Uani 1 1 d .
C31 C 0.1521(4) 0.2970(2) 0.3771(2) 0.0221(10) Uani 1 1 d .
C32 C 0.4218(3) 0.27069(19) 0.38951(19) 0.0149(9) Uani 1 1 d .
C33 C 0.3558(3) 0.2759(2) 0.32233(19) 0.0164(9) Uani 1 1 d .
C34 C 0.3456(3) 0.22403(19) 0.28609(19) 0.0160(9) Uani 1 1 d .
H34 H 0.3006 0.2273 0.2408 0.019 Uiso 1 1 calc R
C35 C 0.3986(4) 0.1681(2) 0.3137(2) 0.0192(10) Uani 1 1 d .
H35 H 0.3887 0.1330 0.2878 0.023 Uiso 1 1 calc R
C36 C 0.4663(3) 0.1635(2) 0.3795(2) 0.0190(10) Uani 1 1 d .
H36 H 0.5039 0.1251 0.3986 0.023 Uiso 1 1 calc R
C37 C 0.4805(3) 0.2144(2) 0.4182(2) 0.0174(10) Uani 1 1 d .
C38 C 0.5566(4) 0.2075(2) 0.4906(2) 0.0217(10) Uani 1 1 d .
H38 H 0.5806 0.2506 0.5090 0.026 Uiso 1 1 calc R
C39 C 0.6641(4) 0.1698(2) 0.5129(2) 0.0416(14) Uani 1 1 d .
H39A H 0.7134 0.1708 0.5596 0.062 Uiso 1 1 calc R
H39B H 0.7044 0.1880 0.4949 0.062 Uiso 1 1 calc R
H39C H 0.6437 0.1262 0.4985 0.062 Uiso 1 1 calc R
C40 C 0.4916(5) 0.1793(4) 0.5161(3) 0.083(3) Uani 1 1 d .
H40A H 0.4212 0.2029 0.4998 0.124 Uiso 1 1 calc R
H40B H 0.5379 0.1812 0.5629 0.124 Uiso 1 1 calc R
H40C H 0.4735 0.1355 0.5024 0.124 Uiso 1 1 calc R
C41 C 0.2983(3) 0.33742(19) 0.28934(19) 0.0181(10) Uani 1 1 d .
H41 H 0.3025 0.3659 0.3222 0.022 Uiso 1 1 calc R
C42 C 0.1735(4) 0.3288(2) 0.2367(2) 0.0284(11) Uani 1 1 d .
H42A H 0.1667 0.3007 0.2038 0.043 Uiso 1 1 calc R
H42B H 0.1400 0.3696 0.2175 0.043 Uiso 1 1 calc R
H42C H 0.1334 0.3106 0.2547 0.043 Uiso 1 1 calc R
C43 C 0.3622(4) 0.3689(2) 0.2635(2) 0.0341(13) Uani 1 1 d .
H43A H 0.4397 0.3786 0.2990 0.051 Uiso 1 1 calc R
H43B H 0.3232 0.4077 0.2414 0.051 Uiso 1 1 calc R
H43C H 0.3647 0.3405 0.2336 0.051 Uiso 1 1 calc R
C44 C 0.5084(3) 0.35740(19) 0.46146(19) 0.0147(9) Uani 1 1 d .
C45 C 0.5155(3) 0.40159(19) 0.50460(19) 0.0165(9) Uani 1 1 d .
H45 H 0.5796 0.4286 0.5234 0.020 Uiso 1 1 calc R
C46 C 0.4400(3) 0.41118(18) 0.52363(19) 0.0142(9) Uani 1 1 d .
C47 C 0.2737(3) 0.38618(18) 0.52333(18) 0.0140(9) Uani 1 1 d .
C48 C 0.1696(3) 0.41872(19) 0.48819(19) 0.0154(9) Uani 1 1 d .
C49 C 0.0973(4) 0.4175(2) 0.5093(2) 0.0208(10) Uani 1 1 d .
H49 H 0.0264 0.4387 0.4854 0.025 Uiso 1 1 calc R
C50 C 0.1265(4) 0.3862(2) 0.5648(2) 0.0217(10) Uani 1 1 d .
H50 H 0.0759 0.3858 0.5786 0.026 Uiso 1 1 calc R
C51 C 0.2290(4) 0.3555(2) 0.5997(2) 0.0220(10) Uani 1 1 d .
H51 H 0.2489 0.3345 0.6379 0.026 Uiso 1 1 calc R
C52 C 0.3050(4) 0.35467(19) 0.58009(19) 0.0169(10) Uani 1 1 d .
C53 C 0.4153(4) 0.3188(2) 0.61972(19) 0.0206(10) Uani 1 1 d .
H53 H 0.4599 0.3251 0.6001 0.025 Uiso 1 1 calc R
C54 C 0.4866(4) 0.3432(2) 0.6884(2) 0.0279(11) Uani 1 1 d .
H54A H 0.4940 0.3888 0.6880 0.042 Uiso 1 1 calc R
H54B H 0.5621 0.3239 0.7107 0.042 Uiso 1 1 calc R
H54C H 0.4494 0.3323 0.7106 0.042 Uiso 1 1 calc R
C55 C 0.3946(4) 0.2483(2) 0.6198(2) 0.0291(12) Uani 1 1 d .
H55A H 0.3476 0.2410 0.6368 0.044 Uiso 1 1 calc R
H55B H 0.4674 0.2267 0.6465 0.044 Uiso 1 1 calc R
H55C H 0.3554 0.2322 0.5760 0.044 Uiso 1 1 calc R
C56 C 0.1368(4) 0.4551(2) 0.42818(19) 0.0195(10) Uani 1 1 d .
H56 H 0.1817 0.4377 0.4117 0.023 Uiso 1 1 calc R
C57 C 0.1689(4) 0.5238(2) 0.4444(2) 0.0409(14) Uani 1 1 d .
H57A H 0.1285 0.5416 0.4624 0.061 Uiso 1 1 calc R
H57B H 0.1481 0.5467 0.4055 0.061 Uiso 1 1 calc R
H57C H 0.2509 0.5272 0.4756 0.061 Uiso 1 1 calc R
C58 C 0.0128(4) 0.4493(2) 0.3756(2) 0.0420(14) Uani 1 1 d .
H58A H -0.0061 0.4050 0.3641 0.063 Uiso 1 1 calc R
H58B H -0.0026 0.4730 0.3382 0.063 Uiso 1 1 calc R
H58C H -0.0335 0.4660 0.3904 0.063 Uiso 1 1 calc R
C59 C 0.4766(4) 0.45887(19) 0.5767(2) 0.0199(10) Uani 1 1 d .
H59A H 0.4093 0.4765 0.5732 0.030 Uiso 1 1 calc R
H59B H 0.5196 0.4926 0.5728 0.030 Uiso 1 1 calc R
H59C H 0.5244 0.4382 0.6182 0.030 Uiso 1 1 calc R
C60 C 0.6069(4) 0.3547(2) 0.4530(2) 0.0229(11) Uani 1 1 d .
H60A H 0.6125 0.3123 0.4398 0.034 Uiso 1 1 calc R
H60B H 0.6776 0.3650 0.4936 0.034 Uiso 1 1 calc R
H60C H 0.5943 0.3849 0.4203 0.034 Uiso 1 1 calc R
C61 C 0.5827(4) 0.4522(2) 0.2456(2) 0.0357(13) Uani 1 1 d .
H61A H 0.5172 0.4625 0.2484 0.043 Uiso 1 1 calc R
H61B H 0.5926 0.4060 0.2496 0.043 Uiso 1 1 calc R
C62 C 0.5541(4) 0.4711(2) 0.1804(2) 0.0342(12) Uani 1 1 d .
H62A H 0.5459 0.5173 0.1766 0.041 Uiso 1 1 calc R
H62B H 0.6185 0.4596 0.1770 0.041 Uiso 1 1 calc R
C63 C 0.4478(5) 0.4419(2) 0.1253(2) 0.0510(16) Uani 1 1 d .
H63A H 0.3850 0.4484 0.1315 0.061 Uiso 1 1 calc R
H63B H 0.4596 0.3961 0.1252 0.061 Uiso 1 1 calc R
C64 C 0.4137(5) 0.4688(3) 0.0611(2) 0.0598(19) Uani 1 1 d .
H64A H 0.3957 0.5135 0.0595 0.090 Uiso 1 1 calc R
H64B H 0.3469 0.4465 0.0270 0.090 Uiso 1 1 calc R
H64C H 0.4765 0.4639 0.0553 0.090 Uiso 1 1 calc R
C65 C 0.6860(5) 0.4816(2) 0.3010(2) 0.0444(15) Uani 1 1 d .
H65A H 0.6770 0.5277 0.2966 0.053 Uiso 1 1 calc R
H65B H 0.7519 0.4704 0.2989 0.053 Uiso 1 1 calc R
C66 C 0.7122(5) 0.4635(2) 0.3656(2) 0.0367(13) Uani 1 1 d .
H66A H 0.6460 0.4718 0.3676 0.055 Uiso 1 1 calc R
H66B H 0.7770 0.4881 0.3985 0.055 Uiso 1 1 calc R
H66C H 0.7309 0.4187 0.3729 0.055 Uiso 1 1 calc R

loop_
_atom_site_aniso_label
_atom_site_aniso_U_11
_atom_site_aniso_U_22
_atom_site_aniso_U_33
_atom_site_aniso_U_23
_atom_site_aniso_U_13
_atom_site_aniso_U_12
Ni1 0.0159(3) 0.0177(3) 0.0154(3) -0.0023(2) 0.0101(2) -0.0021(2)
Ni2 0.0151(3) 0.0175(3) 0.0155(3) -0.0034(2) 0.0096(2) -0.0025(2)
K1 0.0255(5) 0.0236(6) 0.0252(5) -0.0068(4) 0.0181(5) -0.0072(4)
K2 0.0266(6) 0.0244(6) 0.0266(6) -0.0062(4) 0.0180(5) -0.0046(4)
O1 0.0217(19) 0.045(2) 0.040(2) -0.0075(18) 0.0103(18) -0.0127(17)
O2 0.0177(18) 0.034(2) 0.0287(19) -0.0025(15) 0.0088(16) -0.0052(15)
N1 0.0157(19) 0.0146(19) 0.0146(18) 0.0005(15) 0.0106(16) 0.0008(15)
N2 0.020(2) 0.0141(19) 0.0177(19) -0.0008(16) 0.0124(17) 0.0003(16)
N3 0.0163(19) 0.0158(19) 0.0117(17) -0.0010(15) 0.0092(16) 0.0001(15)
N4 0.0145(18) 0.0156(19) 0.0120(18) 0.0010(15) 0.0089(16) -0.0003(15)
C1 0.022(2) 0.018(2) 0.011(2) -0.0070(18) 0.010(2) -0.0057(19)
C2 0.018(2) 0.019(2) 0.012(2) -0.0026(18) 0.007(2) -0.0063(19)
C3 0.033(3) 0.020(3) 0.015(2) -0.0005(19) 0.015(2) -0.011(2)
C4 0.027(3) 0.032(3) 0.019(2) -0.008(2) 0.018(2) -0.009(2)
C5 0.024(2) 0.018(2) 0.020(2) -0.0045(19) 0.013(2) -0.002(2)
C6 0.025(2) 0.016(2) 0.014(2) -0.0070(18) 0.012(2) -0.0054(19)
C7 0.028(3) 0.024(3) 0.024(3) 0.001(2) 0.020(2) 0.005(2)
C8 0.042(3) 0.022(3) 0.036(3) 0.003(2) 0.025(3) 0.003(2)
C9 0.037(3) 0.025(3) 0.024(3) 0.003(2) 0.016(2) 0.005(2)
C10 0.028(3) 0.023(3) 0.019(2) 0.001(2) 0.013(2) -0.005(2)
C11 0.032(3) 0.026(3) 0.039(3) 0.004(2) 0.016(3) -0.002(2)
C12 0.025(3) 0.028(3) 0.052(4) 0.011(3) 0.012(3) 0.005(2)
C13 0.020(2) 0.012(2) 0.015(2) 0.0014(17) 0.010(2) 0.0014(18)
C14 0.019(2) 0.015(2) 0.022(2) -0.0023(19) 0.011(2) -0.0027(19)
C15 0.020(2) 0.015(2) 0.023(2) 0.0029(19) 0.014(2) -0.0003(19)
C16 0.015(2) 0.017(2) 0.020(2) 0.0000(19) 0.013(2) -0.0025(18)
C17 0.019(2) 0.028(3) 0.021(2) 0.001(2) 0.016(2) 0.000(2)
C18 0.017(2) 0.032(3) 0.016(2) 0.001(2) 0.010(2) 0.001(2)
C19 0.025(3) 0.023(3) 0.022(2) -0.011(2) 0.017(2) -0.003(2)
C20 0.021(2) 0.016(2) 0.031(3) -0.005(2) 0.018(2) -0.0022(19)
C21 0.015(2) 0.025(3) 0.017(2) -0.0003(19) 0.010(2) -0.0018(19)
C22 0.026(3) 0.014(2) 0.021(2) 0.0000(19) 0.016(2) 0.0040(19)
C23 0.019(2) 0.024(3) 0.024(3) -0.001(2) 0.012(2) 0.002(2)
C24 0.036(3) 0.032(3) 0.028(3) 0.003(2) 0.022(2) -0.001(2)
C25 0.026(3) 0.029(3) 0.019(2) 0.003(2) 0.014(2) 0.007(2)
C26 0.032(3) 0.042(3) 0.028(3) 0.010(2) 0.016(2) 0.010(2)
C27 0.058(4) 0.024(3) 0.053(4) 0.014(3) 0.043(3) 0.011(3)
C28 0.024(3) 0.030(3) 0.029(3) -0.003(2) 0.019(2) -0.004(2)
C29 0.023(2) 0.016(2) 0.022(2) -0.0045(19) 0.015(2) -0.0060(19)
C30 0.023(3) 0.021(2) 0.018(2) -0.0025(19) 0.014(2) -0.005(2)
C31 0.024(3) 0.022(3) 0.028(3) -0.003(2) 0.020(2) -0.004(2)
C32 0.015(2) 0.018(2) 0.020(2) -0.0014(18) 0.015(2) -0.0033(18)
C33 0.015(2) 0.024(3) 0.018(2) -0.0024(19) 0.014(2) -0.0025(18)
C34 0.018(2) 0.023(3) 0.013(2) -0.0037(18) 0.012(2) -0.0025(19)
C35 0.023(2) 0.017(2) 0.024(2) -0.0064(19) 0.017(2) -0.0031(19)
C36 0.020(2) 0.016(2) 0.028(3) 0.0009(19) 0.017(2) 0.0008(18)
C37 0.017(2) 0.021(2) 0.020(2) -0.0028(19) 0.014(2) -0.0030(19)
C38 0.025(3) 0.020(3) 0.020(2) -0.0003(19) 0.013(2) 0.002(2)
C39 0.034(3) 0.044(3) 0.031(3) -0.007(3) 0.008(3) 0.013(3)
C40 0.035(4) 0.178(8) 0.026(3) 0.042(4) 0.011(3) -0.011(4)
C41 0.020(2) 0.017(2) 0.017(2) -0.0016(18) 0.010(2) 0.0006(19)
C42 0.029(3) 0.026(3) 0.025(3) 0.002(2) 0.011(2) -0.002(2)
C43 0.041(3) 0.023(3) 0.052(3) 0.013(2) 0.034(3) 0.006(2)
C44 0.014(2) 0.015(2) 0.019(2) 0.0046(18) 0.011(2) 0.0009(18)
C45 0.016(2) 0.013(2) 0.022(2) -0.0015(18) 0.012(2) -0.0024(18)
C46 0.017(2) 0.011(2) 0.018(2) 0.0024(18) 0.011(2) 0.0015(18)
C47 0.017(2) 0.011(2) 0.015(2) -0.0069(17) 0.0088(19) -0.0038(17)
C48 0.018(2) 0.013(2) 0.018(2) -0.0028(18) 0.012(2) -0.0016(18)
C49 0.017(2) 0.021(3) 0.023(2) -0.001(2) 0.010(2) 0.0028(19)
C50 0.025(3) 0.024(3) 0.024(2) -0.007(2) 0.018(2) -0.006(2)
C51 0.029(3) 0.027(3) 0.017(2) 0.0003(19) 0.017(2) -0.002(2)
C52 0.021(2) 0.013(2) 0.018(2) 0.0016(18) 0.011(2) -0.0006(18)
C53 0.023(2) 0.023(3) 0.017(2) 0.003(2) 0.012(2) 0.002(2)
C54 0.028(3) 0.033(3) 0.024(3) 0.006(2) 0.015(2) 0.003(2)
C55 0.034(3) 0.023(3) 0.024(3) 0.004(2) 0.012(2) 0.007(2)
C56 0.019(2) 0.025(3) 0.014(2) 0.0008(19) 0.009(2) 0.004(2)
C57 0.047(3) 0.028(3) 0.033(3) 0.007(2) 0.013(3) -0.010(3)
C58 0.041(3) 0.042(3) 0.024(3) 0.009(2) 0.006(3) -0.009(3)
C59 0.023(2) 0.019(2) 0.021(2) -0.0047(19) 0.015(2) -0.0060(19)
C60 0.027(3) 0.024(3) 0.029(3) -0.011(2) 0.022(2) -0.008(2)
C61 0.035(3) 0.032(3) 0.041(3) 0.006(2) 0.022(3) -0.002(2)
C62 0.033(3) 0.030(3) 0.040(3) 0.002(2) 0.021(3) 0.004(2)
C63 0.059(4) 0.024(3) 0.043(4) -0.003(3) 0.011(3) -0.001(3)
C64 0.076(5) 0.030(3) 0.036(3) -0.002(3) 0.007(3) 0.003(3)
C65 0.060(4) 0.034(3) 0.046(3) -0.002(3) 0.033(3) -0.015(3)
C66 0.056(4) 0.027(3) 0.039(3) -0.007(2) 0.035(3) -0.007(3)

loop_
_atom_type_symbol
_atom_type_description
_atom_type_scat_dispersion_real
_atom_type_scat_dispersion_imag
_atom_type_scat_source
C C .0033 .0016 'International Tables Vol C Tables 4.2.6.8 and 6.1.1.4'
H H .0000 .0000 'International Tables Vol C Tables 4.2.6.8 and 6.1.1.4'
K K .2009 .2494 'International Tables Vol C Tables 4.2.6.8 and 6.1.1.4'
N N .0061 .0033 'International Tables Vol C Tables 4.2.6.8 and 6.1.1.4'
Ni Ni .3393 1.1124 'International Tables Vol C Tables 4.2.6.8 and 6.1.1.4'
O O .0106 .0060 'International Tables Vol C Tables 4.2.6.8 and 6.1.1.4'

loop_
_geom_angle_atom_site_label_1
_geom_angle_atom_site_label_2
_geom_angle_atom_site_label_3
_geom_angle
C30 Ni1 N1 134.93(17)
C30 Ni1 N2 130.72(18)
N1 Ni1 N2 93.86(14)
C30 Ni1 K2 53.55(15)
N1 Ni1 K2 150.06(10)
N2 Ni1 K2 89.04(10)
C30 Ni1 K1 53.17(14)
N1 Ni1 K1 86.79(10)
N2 Ni1 K1 162.43(10)
K2 Ni1 K1 81.88(2)
C31 Ni2 N3 133.18(18)
C31 Ni2 N4 130.63(18)
N3 Ni2 N4 95.53(14)
C31 Ni2 K1 54.34(15)
N3 Ni2 K1 87.09(10)
N4 Ni2 K1 156.83(10)
C31 Ni2 K2 53.69(15)
N3 Ni2 K2 154.74(10)
N4 Ni2 K2 86.69(10)
K1 Ni2 K2 81.50(2)
C31 K1 C30 73.95(12)
C31 K1 O1 23.04(10)
C30 K1 O1 69.68(11)
C31 K1 O2 71.79(11)
C30 K1 O2 23.09(10)
O1 K1 O2 77.03(9)
C31 K1 C5 147.81(13)
C30 K1 C5 106.31(12)
O1 K1 C5 125.61(11)
O2 K1 C5 120.82(10)
C31 K1 C6 134.46(12)
C30 K1 C6 81.67(11)
O1 K1 C6 112.02(10)
O2 K1 C6 98.86(10)
C5 K1 C6 25.19(10)
C31 K1 C35 119.83(12)
C30 K1 C35 151.66(12)
O1 K1 C35 133.00(11)
O2 K1 C35 132.29(10)
C5 K1 C35 75.55(11)
C6 K1 C35 99.70(11)
C31 K1 C4 129.04(13)
C30 K1 C4 123.41(12)
O1 K1 C4 111.29(11)
O2 K1 C4 142.80(10)
C5 K1 C4 24.78(10)
C6 K1 C4 43.99(11)
C35 K1 C4 69.40(11)
C31 K1 C34 99.19(11)
C30 K1 C34 165.76(12)
O1 K1 C34 108.83(10)
O2 K1 C34 143.14(10)
C5 K1 C34 86.21(11)
C6 K1 C34 111.28(10)
C35 K1 C34 24.57(10)
C4 K1 C34 70.66(11)
C31 K1 C36 115.96(12)
C30 K1 C36 128.49(12)
O1 K1 C36 136.97(10)
O2 K1 C36 107.78(10)
C5 K1 C36 89.57(11)
C6 K1 C36 109.37(11)
C35 K1 C36 24.56(10)
C4 K1 C36 90.63(11)
C34 K1 C36 42.94(10)
C31 K1 C1 109.83(12)
C30 K1 C1 73.70(11)
O1 K1 C1 87.12(10)
O2 K1 C1 95.74(9)
C5 K1 C1 43.75(11)
C6 K1 C1 24.99(10)
C35 K1 C1 118.02(11)
C4 K1 C1 50.56(10)
C34 K1 C1 120.53(10)
C36 K1 C1 132.97(11)
C31 K1 C32 72.97(11)
C30 K1 C32 122.36(11)
O1 K1 C32 93.53(10)
O2 K1 C32 100.94(9)
C5 K1 C32 126.36(11)
C6 K1 C32 150.60(11)
C35 K1 C32 50.99(10)
C4 K1 C32 114.13(11)
C34 K1 C32 43.48(10)
C36 K1 C32 43.48(10)
C1 K1 C32 163.03(10)
C30 K2 O2 23.28(10)
C30 K2 C31 72.86(12)
O2 K2 C31 70.91(11)
C30 K2 O1 68.84(11)
O2 K2 O1 76.26(9)
C31 K2 O1 22.41(10)
C30 K2 C20 112.64(12)
O2 K2 C20 132.06(10)
C31 K2 C20 131.44(12)
O1 K2 C20 111.28(10)
C30 K2 C50 157.00(12)
O2 K2 C50 135.51(10)
C31 K2 C50 114.49(12)
O1 K2 C50 126.45(10)
C20 K2 C50 79.66(11)
C30 K2 C49 163.34(12)
O2 K2 C49 143.02(10)
C31 K2 C49 93.68(11)
O1 K2 C49 102.38(10)
C20 K2 C49 83.54(11)
C50 K2 C49 24.47(10)
C30 K2 C51 133.09(12)
O2 K2 C51 111.24(10)
C31 K2 C51 112.21(12)
O1 K2 C51 131.77(10)
C20 K2 C51 98.14(11)
C50 K2 C51 24.29(10)
C49 K2 C51 42.72(11)
C30 K2 C21 90.41(12)
O2 K2 C21 112.37(10)
C31 K2 C21 116.23(12)
O1 K2 C21 93.92(10)
C20 K2 C21 24.69(10)
C50 K2 C21 104.17(11)
C49 K2 C21 104.60(11)
C51 K2 C21 122.49(11)
C30 K2 C52 118.47(12)
O2 K2 C52 95.20(10)
C31 K2 C52 89.74(11)
O1 K2 C52 111.25(10)
C20 K2 C52 121.96(11)
C50 K2 C52 43.23(10)
C49 K2 C52 50.10(10)
C51 K2 C52 24.58(10)
C21 K2 C52 146.62(11)
C30 K2 C47 121.21(11)
O2 K2 C47 100.47(9)
C31 K2 C47 69.47(11)
O1 K2 C47 89.16(9)
C20 K2 C47 126.14(10)
C50 K2 C47 50.12(10)
C49 K2 C47 42.82(10)
C51 K2 C47 42.89(10)
C21 K2 C47 146.81(11)
C52 K2 C47 24.44(9)
C30 K2 C48 139.33(11)
O2 K2 C48 122.41(10)
C31 K2 C48 71.61(11)
O1 K2 C48 84.94(10)
C20 K2 C48 105.52(11)
C50 K2 C48 42.99(10)
C49 K2 C48 24.21(10)
C51 K2 C48 49.87(10)
C21 K2 C48 122.96(11)
C52 K2 C48 43.13(10)
C47 K2 C48 24.48(10)
C31 O1 K1 74.7(3)
C31 O1 K2 75.7(3)
K1 O1 K2 102.17(10)
C30 O2 K2 76.0(3)
C30 O2 K1 75.6(3)
K2 O2 K1 104.42(10)
C13 N1 C1 120.5(3)
C13 N1 Ni1 124.8(3)
C1 N1 Ni1 114.6(2)
C15 N2 C16 121.0(3)
C15 N2 Ni1 125.8(3)
C16 N2 Ni1 113.2(3)
C44 N3 C32 120.7(3)
C44 N3 Ni2 124.5(3)
C32 N3 Ni2 114.7(3)
C46 N4 C47 121.4(3)
C46 N4 Ni2 124.6(3)
C47 N4 Ni2 113.9(2)
C6 C1 C2 121.5(4)
C6 C1 N1 120.0(4)
C2 C1 N1 118.2(4)
C6 C1 K1 75.9(2)
C2 C1 K1 79.3(2)
N1 C1 K1 110.3(2)
C3 C2 C1 117.3(4)
C3 C2 C10 121.4(4)
C1 C2 C10 121.2(4)
C3 C2 K1 76.7(2)
C1 C2 K1 75.8(2)
C10 C2 K1 116.0(3)
C4 C3 C2 121.9(4)
C4 C3 K1 75.8(3)
C2 C3 K1 78.9(2)
C4 C3 H3 119.1
C2 C3 H3 119.1
K1 C3 H3 116.8
C3 C4 C5 120.2(4)
C3 C4 K1 79.8(2)
C5 C4 K1 76.1(2)
C3 C4 H4 119.9
C5 C4 H4 119.9
K1 C4 H4 114.8
C4 C5 C6 120.9(4)
C4 C5 K1 79.1(2)
C6 C5 K1 78.6(2)
C4 C5 H5 119.6
C6 C5 H5 119.6
K1 C5 H5 113.1
C5 C6 C1 118.3(4)
C5 C6 C7 119.5(4)
C1 C6 C7 122.1(4)
C5 C6 K1 76.2(2)
C1 C6 K1 79.1(2)
C7 C6 K1 112.2(3)
C6 C7 C9 110.6(4)
C6 C7 C8 112.6(3)
C9 C7 C8 109.6(4)
C6 C7 H7 108.0
C9 C7 H7 108.0
C8 C7 H7 108.0
C7 C8 H8A 109.5
C7 C8 H8B 109.5
H8A C8 H8B 109.5
C7 C8 H8C 109.5
H8A C8 H8C 109.5
H8B C8 H8C 109.5
C7 C9 H9A 109.5
C7 C9 H9B 109.5
H9A C9 H9B 109.5
C7 C9 H9C 109.5
H9A C9 H9C 109.5
H9B C9 H9C 109.5
C2 C10 C12 113.3(4)
C2 C10 C11 113.9(4)
C12 C10 C11 107.1(4)
C2 C10 H10 107.4
C12 C10 H10 107.4
C11 C10 H10 107.4
C10 C11 H11A 109.5
C10 C11 H11B 109.5
H11A C11 H11B 109.5
C10 C11 H11C 109.5
H11A C11 H11C 109.5
H11B C11 H11C 109.5
C10 C12 H12A 109.5
C10 C12 H12B 109.5
H12A C12 H12B 109.5
C10 C12 H12C 109.5
H12A C12 H12C 109.5
H12B C12 H12C 109.5
N1 C13 C14 122.3(4)
N1 C13 C29 119.3(4)
C14 C13 C29 118.3(4)
C13 C14 C15 127.8(4)
C13 C14 H14 116.1
C15 C14 H14 116.1
N2 C15 C14 122.1(4)
N2 C15 C28 120.3(4)
C14 C15 C28 117.5(4)
C17 C16 C21 120.6(4)
C17 C16 N2 119.9(4)
C21 C16 N2 119.3(4)
C17 C16 K2 82.8(2)
C21 C16 K2 75.0(2)
N2 C16 K2 108.1(2)
C18 C17 C16 119.0(4)
C18 C17 C25 119.3(4)
C16 C17 C25 121.7(4)
C18 C17 K2 77.1(3)
C16 C17 K2 73.5(2)
C25 C17 K2 121.1(3)
C17 C18 C19 121.5(4)
C17 C18 K2 79.8(3)
C19 C18 K2 73.8(2)
C17 C18 H18 119.2
C19 C18 H18 119.2
K2 C18 H18 117.8
C20 C19 C18 118.9(4)
C20 C19 K2 74.9(2)
C18 C19 K2 82.5(2)
C20 C19 H19 120.6
C18 C19 H19 120.6
K2 C19 H19 112.6
C19 C20 C21 121.7(4)
C19 C20 K2 80.8(2)
C21 C20 K2 78.8(2)
C19 C20 H20 119.1
C21 C20 H20 119.1
K2 C20 H20 111.3
C20 C21 C16 118.2(4)
C20 C21 C22 119.3(4)
C16 C21 C22 122.5(4)
C20 C21 K2 76.5(2)
C16 C21 K2 80.4(2)
C22 C21 K2 111.6(3)
C21 C22 C24 112.2(4)
C21 C22 C23 111.5(3)
C24 C22 C23 110.0(4)
C21 C22 H22 107.7
C24 C22 H22 107.7
C23 C22 H22 107.7
C22 C23 H23A 109.5
C22 C23 H23B 109.5
H23A C23 H23B 109.5
C22 C23 H23C 109.5
H23A C23 H23C 109.5
H23B C23 H23C 109.5
C22 C24 H24A 109.5
C22 C24 H24B 109.5
H24A C24 H24B 109.5
C22 C24 H24C 109.5
H24A C24 H24C 109.5
H24B C24 H24C 109.5
C17 C25 C26 112.7(4)
C17 C25 C27 109.5(4)
C26 C25 C27 111.0(4)
C17 C25 H25 107.8
C26 C25 H25 107.8
C27 C25 H25 107.8
C25 C26 H26A 109.5
C25 C26 H26B 109.5
H26A C26 H26B 109.5
C25 C26 H26C 109.5
H26A C26 H26C 109.5
H26B C26 H26C 109.5
C25 C27 H27A 109.5
C25 C27 H27B 109.5
H27A C27 H27B 109.5
C25 C27 H27C 109.5
H27A C27 H27C 109.5
H27B C27 H27C 109.5
C15 C28 H28A 109.5
C15 C28 H28B 109.5
H28A C28 H28B 109.5
C15 C28 H28C 109.5
H28A C28 H28C 109.5
H28B C28 H28C 109.5
C13 C29 H29A 109.5
C13 C29 H29B 109.5
H29A C29 H29B 109.5
C13 C29 H29C 109.5
H29A C29 H29C 109.5
H29B C29 H29C 109.5
O2 C30 Ni1 178.7(4)
O2 C30 K2 80.8(3)
Ni1 C30 K2 99.18(19)
O2 C30 K1 81.3(3)
Ni1 C30 K1 99.88(18)
K2 C30 K1 107.29(13)
O1 C31 Ni2 178.1(4)
O1 C31 K1 82.2(3)
Ni2 C31 K1 98.04(19)
O1 C31 K2 81.9(3)
Ni2 C31 K2 99.83(19)
K1 C31 K2 105.68(14)
C37 C32 C33 119.5(4)
C37 C32 N3 120.3(4)
C33 C32 N3 119.9(4)
C37 C32 K1 79.2(2)
C33 C32 K1 77.6(2)
N3 C32 K1 108.1(2)
C34 C33 C32 118.8(4)
C34 C33 C41 119.9(4)
C32 C33 C41 121.3(4)
C34 C33 K1 76.2(2)
C32 C33 K1 77.5(2)
C41 C33 K1 117.7(2)
C35 C34 C33 122.0(4)
C35 C34 K1 77.5(2)
C33 C34 K1 79.1(2)
C35 C34 H34 119.0
C33 C34 H34 119.0
K1 C34 H34 114.7
C34 C35 C36 119.3(4)
C34 C35 K1 77.9(2)
C36 C35 K1 79.2(2)
C34 C35 H35 120.4
C36 C35 H35 120.4
K1 C35 H35 113.2
C35 C36 C37 121.1(4)
C35 C36 K1 76.3(2)
C37 C36 K1 79.5(2)
C35 C36 H36 119.4
C37 C36 H36 119.4
K1 C36 H36 115.3
C36 C37 C32 119.1(4)
C36 C37 C38 119.5(4)
C32 C37 C38 121.3(4)
C36 C37 K1 76.0(2)
C32 C37 K1 76.1(2)
C38 C37 K1 117.3(3)
C40 C38 C37 110.5(4)
C40 C38 C39 110.4(4)
C37 C38 C39 113.2(4)
C40 C38 H38 107.5
C37 C38 H38 107.5
C39 C38 H38 107.5
C38 C39 H39A 109.5
C38 C39 H39B 109.5
H39A C39 H39B 109.5
C38 C39 H39C 109.5
H39A C39 H39C 109.5
H39B C39 H39C 109.5
C38 C40 H40A 109.5
C38 C40 H40B 109.5
H40A C40 H40B 109.5
C38 C40 H40C 109.5
H40A C40 H40C 109.5
H40B C40 H40C 109.5
C42 C41 C33 112.5(3)
C42 C41 C43 110.9(4)
C33 C41 C43 110.3(3)
C42 C41 H41 107.7
C33 C41 H41 107.7
C43 C41 H41 107.7
C41 C42 H42A 109.5
C41 C42 H42B 109.5
H42A C42 H42B 109.5
C41 C42 H42C 109.5
H42A C42 H42C 109.5
H42B C42 H42C 109.5
C41 C43 H43A 109.5
C41 C43 H43B 109.5
H43A C43 H43B 109.5
C41 C43 H43C 109.5
H43A C43 H43C 109.5
H43B C43 H43C 109.5
N3 C44 C45 122.9(4)
N3 C44 C60 120.1(4)
C45 C44 C60 117.0(4)
C44 C45 C46 128.3(4)
C44 C45 H45 115.9
C46 C45 H45 115.9
N4 C46 C45 122.8(4)
N4 C46 C59 121.0(4)
C45 C46 C59 116.1(4)
C52 C47 C48 120.4(4)
C52 C47 N4 119.7(4)
C48 C47 N4 119.6(3)
C52 C47 K2 77.7(2)
C48 C47 K2 77.9(2)
N4 C47 K2 110.2(2)
C49 C48 C47 119.0(4)
C49 C48 C56 120.1(4)
C47 C48 C56 120.9(4)
C49 C48 K2 75.8(2)
C47 C48 K2 77.6(2)
C56 C48 K2 117.3(3)
C50 C49 C48 121.2(4)
C50 C49 K2 77.1(3)
C48 C49 K2 80.0(2)
C50 C49 H49 119.4
C48 C49 H49 119.4
K2 C49 H49 113.9
C51 C50 C49 119.7(4)
C51 C50 K2 78.7(3)
C49 C50 K2 78.5(2)
C51 C50 H50 120.1
C49 C50 H50 120.1
K2 C50 H50 113.3
C50 C51 C52 121.4(4)
C50 C51 K2 77.0(2)
C52 C51 K2 79.4(2)
C50 C51 H51 119.3
C52 C51 H51 119.3
K2 C51 H51 114.6
C51 C52 C47 118.3(4)
C51 C52 C53 118.9(4)
C47 C52 C53 122.8(4)
C51 C52 K2 76.0(2)
C47 C52 K2 77.8(2)
C53 C52 K2 114.8(3)
C52 C53 C55 111.6(4)
C52 C53 C54 111.6(4)
C55 C53 C54 109.9(4)
C52 C53 H53 107.9
C55 C53 H53 107.9
C54 C53 H53 107.9
C53 C54 H54A 109.5
C53 C54 H54B 109.5
H54A C54 H54B 109.5
C53 C54 H54C 109.5
H54A C54 H54C 109.5
H54B C54 H54C 109.5
C53 C55 H55A 109.5
C53 C55 H55B 109.5
H55A C55 H55B 109.5
C53 C55 H55C 109.5
H55A C55 H55C 109.5
H55B C55 H55C 109.5
C58 C56 C57 110.2(4)
C58 C56 C48 113.4(4)
C57 C56 C48 110.1(4)
C58 C56 H56 107.7
C57 C56 H56 107.7
C48 C56 H56 107.7
C56 C57 H57A 109.5
C56 C57 H57B 109.5
H57A C57 H57B 109.5
C56 C57 H57C 109.5
H57A C57 H57C 109.5
H57B C57 H57C 109.5
C56 C58 H58A 109.5
C56 C58 H58B 109.5
H58A C58 H58B 109.5
C56 C58 H58C 109.5
H58A C58 H58C 109.5
H58B C58 H58C 109.5
C46 C59 H59A 109.5
C46 C59 H59B 109.5
H59A C59 H59B 109.5
C46 C59 H59C 109.5
H59A C59 H59C 109.5
H59B C59 H59C 109.5
C44 C60 H60A 109.5
C44 C60 H60B 109.5
H60A C60 H60B 109.5
C44 C60 H60C 109.5
H60A C60 H60C 109.5
H60B C60 H60C 109.5
C65 C61 C62 116.0(4)
C65 C61 H61A 108.3
C62 C61 H61A 108.3
C65 C61 H61B 108.3
C62 C61 H61B 108.3
H61A C61 H61B 107.4
C63 C62 C61 114.9(4)
C63 C62 H62A 108.6
C61 C62 H62A 108.5
C63 C62 H62B 108.6
C61 C62 H62B 108.5
H62A C62 H62B 107.5
C62 C63 C64 113.0(5)
C62 C63 H63A 109.0
C64 C63 H63A 109.0
C62 C63 H63B 109.0
C64 C63 H63B 109.0
H63A C63 H63B 107.8
C63 C64 H64A 109.5
C63 C64 H64B 109.5
H64A C64 H64B 109.5
C63 C64 H64C 109.5
H64A C64 H64C 109.5
H64B C64 H64C 109.5
C61 C65 C66 115.6(4)
C61 C65 H65A 108.4
C66 C65 H65A 108.4
C61 C65 H65B 108.4
C66 C65 H65B 108.4
H65A C65 H65B 107.5
C65 C66 H66A 109.5
C65 C66 H66B 109.5
H66A C66 H66B 109.5
C65 C66 H66C 109.5
H66A C66 H66C 109.5
H66B C66 H66C 109.5

loop_
_geom_bond_atom_site_label_1
_geom_bond_atom_site_label_2
_geom_bond_distance
Ni1 C30 1.665(4)
Ni1 N1 1.918(3)
Ni1 N2 1.922(3)
Ni1 K2 3.5869(11)
Ni1 K1 3.6184(11)
Ni2 C31 1.664(4)
Ni2 N3 1.921(3)
Ni2 N4 1.923(3)
Ni2 K1 3.5541(11)
Ni2 K2 3.6776(11)
K1 C31 2.916(4)
K1 C30 2.940(4)
K1 O1 2.995(4)
K1 O2 3.001(3)
K1 C5 3.196(4)
K1 C6 3.225(4)
K1 C35 3.229(4)
K1 C4 3.233(4)
K1 C34 3.234(4)
K1 C36 3.265(4)
K1 C1 3.265(4)
K1 C32 3.270(4)
K2 C30 2.923(4)
K2 O2 2.974(3)
K2 C31 3.008(4)
K2 O1 3.072(4)
K2 C20 3.257(4)
K2 C50 3.261(4)
K2 C49 3.278(4)
K2 C51 3.281(4)
K2 C21 3.286(4)
K2 C52 3.324(4)
K2 C47 3.325(4)
K2 C48 3.330(4)
O1 C31 1.183(5)
O2 C30 1.191(5)
N1 C13 1.335(5)
N1 C1 1.440(5)
N2 C15 1.322(5)
N2 C16 1.441(5)
N3 C44 1.329(5)
N3 C32 1.428(5)
N4 C46 1.324(5)
N4 C47 1.433(5)
C1 C6 1.405(6)
C1 C2 1.419(6)
C2 C3 1.396(6)
C2 C10 1.513(6)
C3 C4 1.377(6)
C3 H3 0.9500
C4 C5 1.380(6)
C4 H4 0.9500
C5 C6 1.400(6)
C5 H5 0.9500
C6 C7 1.518(6)
C7 C9 1.523(6)
C7 C8 1.534(6)
C7 H7 1.0000
C8 H8A 0.9800
C8 H8B 0.9800
C8 H8C 0.9800
C9 H9A 0.9800
C9 H9B 0.9800
C9 H9C 0.9800
C10 C12 1.522(6)
C10 C11 1.530(6)
C10 H10 1.0000
C11 H11A 0.9800
C11 H11B 0.9800
C11 H11C 0.9800
C12 H12A 0.9800
C12 H12B 0.9800
C12 H12C 0.9800
C13 C14 1.394(5)
C13 C29 1.523(5)
C14 C15 1.404(6)
C14 H14 0.9500
C15 C28 1.513(6)
C16 C17 1.403(6)
C16 C21 1.413(6)
C17 C18 1.387(6)
C17 C25 1.525(6)
C18 C19 1.393(6)
C18 H18 0.9500
C19 C20 1.386(6)
C19 H19 0.9500
C20 C21 1.399(6)
C20 H20 0.9500
C21 C22 1.513(6)
C22 C24 1.520(6)
C22 C23 1.544(5)
C22 H22 1.0000
C23 H23A 0.9800
C23 H23B 0.9800
C23 H23C 0.9800
C24 H24A 0.9800
C24 H24B 0.9800
C24 H24C 0.9800
C25 C26 1.526(6)
C25 C27 1.533(6)
C25 H25 1.0000
C26 H26A 0.9800
C26 H26B 0.9800
C26 H26C 0.9800
C27 H27A 0.9800
C27 H27B 0.9800
C27 H27C 0.9800
C28 H28A 0.9800
C28 H28B 0.9800
C28 H28C 0.9800
C29 H29A 0.9800
C29 H29B 0.9800
C29 H29C 0.9800
C32 C37 1.411(6)
C32 C33 1.411(5)
C33 C34 1.387(5)
C33 C41 1.525(6)
C34 C35 1.375(6)
C34 H34 0.9500
C35 C36 1.382(6)
C35 H35 0.9500
C36 C37 1.396(6)
C36 H36 0.9500
C37 C38 1.523(6)
C38 C40 1.505(6)
C38 C39 1.527(6)
C38 H38 1.0000
C39 H39A 0.9800
C39 H39B 0.9800
C39 H39C 0.9800
C40 H40A 0.9800
C40 H40B 0.9800
C40 H40C 0.9800
C41 C42 1.523(6)
C41 C43 1.525(6)
C41 H41 1.0000
C42 H42A 0.9800
C42 H42B 0.9800
C42 H42C 0.9800
C43 H43A 0.9800
C43 H43B 0.9800
C43 H43C 0.9800
C44 C45 1.397(5)
C44 C60 1.519(5)
C45 C46 1.402(5)
C45 H45 0.9500
C46 C59 1.522(5)
C47 C52 1.408(5)
C47 C48 1.411(6)
C48 C49 1.387(6)
C48 C56 1.521(5)
C49 C50 1.386(6)
C49 H49 0.9500
C50 C51 1.376(6)
C50 H50 0.9500
C51 C52 1.407(6)
C51 H51 0.9500
C52 C53 1.515(6)
C53 C55 1.531(6)
C53 C54 1.531(6)
C53 H53 1.0000
C54 H54A 0.9800
C54 H54B 0.9800
C54 H54C 0.9800
C55 H55A 0.9800
C55 H55B 0.9800
C55 H55C 0.9800
C56 C58 1.509(6)
C56 C57 1.521(6)
C56 H56 1.0000
C57 H57A 0.9800
C57 H57B 0.9800
C57 H57C 0.9800
C58 H58A 0.9800
C58 H58B 0.9800
C58 H58C 0.9800
C59 H59A 0.9800
C59 H59B 0.9800
C59 H59C 0.9800
C60 H60A 0.9800
C60 H60B 0.9800
C60 H60C 0.9800
C61 C65 1.489(7)
C61 C62 1.509(6)
C61 H61A 0.9900
C61 H61B 0.9900
C62 C63 1.504(7)
C62 H62A 0.9900
C62 H62B 0.9900
C63 C64 1.518(7)
C63 H63A 0.9900
C63 H63B 0.9900
C64 H64A 0.9800
C64 H64B 0.9800
C64 H64C 0.9800
C65 C66 1.501(6)
C65 H65A 0.9900
C65 H65B 0.9900
C66 H66A 0.9800
C66 H66B 0.9800
C66 H66C 0.9800
